data_2229341
loop_
_publ_author_name
'Kalaivani, Doraisamyraja'
'Malarvizhi, Rangasamy'
'Thanigaimani, Kaliyaperumal'
'Muthiah, Packianathan Thomas'

_publ_section_title
;
 2-Methoxyanilinium 3-hydroxy-2,4,6-trinitrophenolate
;
_journal_coeditor_code BV2174
_journal_issue 3
_journal_name_full 'Acta Crystallographica Section E'
_journal_page_first o686
_journal_paper_doi 10.1107/S1600536811005708
_journal_volume 67
_journal_year 2011
_chemical_formula_iupac 'C7 H10 N O +, C6 H2 N3 O8 -'
_chemical_formula_moiety 'C7 H10 N O +, C6 H2 N3 O8 -'
_chemical_formula_sum 'C13 H12 N4 O9'
_chemical_formula_weight 368.27
_chemical_name_systematic
;
2-Methoxyanilinium 3-hydroxy-2,4,6-trinitrophenolate
;
_space_group_IT_number 14
_symmetry_cell_setting monoclinic
_symmetry_space_group_name_Hall '-P 2ybc'
_symmetry_space_group_name_H-M 'P 1 21/c 1'
_atom_sites_solution_hydrogens geom
_atom_sites_solution_primary direct
_atom_sites_solution_secondary difmap
_cell_angle_alpha 90
_cell_angle_beta 91.991(2)
_cell_angle_gamma 90
_cell_formula_units_Z 4
_cell_length_a 10.6957(4)
_cell_length_b 17.8368(5)
_cell_length_c 8.0527(3)
_cell_measurement_reflns_used 4930
_cell_measurement_temperature 293
_cell_measurement_theta_max 31.8
_cell_measurement_theta_min 1.9
_cell_volume 1535.34(9)
_computing_cell_refinement 'SAINT (Bruker, 2008)'
_computing_data_collection 'APEX2 (Bruker, 2008)'
_computing_data_reduction 'SAINT (Bruker, 2008)'
_computing_molecular_graphics 'PLATON (Spek, 2009)'
_computing_publication_material 'PLATON (Spek, 2009)'
_computing_structure_refinement 'SHELXL97 (Sheldrick, 2008)'
_computing_structure_solution 'SHELXS97 (Sheldrick, 2008)'
_diffrn_ambient_temperature 293
_diffrn_measured_fraction_theta_full 1.000
_diffrn_measured_fraction_theta_max 0.939
_diffrn_measurement_device_type 'Bruker SMART APEXII CCD area-detector'
_diffrn_measurement_method '\f and \w'
_diffrn_radiation_monochromator graphite
_diffrn_radiation_source 'fine-focus sealed tube'
_diffrn_radiation_type MoK\a
_diffrn_radiation_wavelength 0.71073
_diffrn_reflns_av_R_equivalents 0.0276
_diffrn_reflns_av_sigmaI/netI 0.0256
_diffrn_reflns_limit_h_max 15
_diffrn_reflns_limit_h_min -15
_diffrn_reflns_limit_k_max 26
_diffrn_reflns_limit_k_min -25
_diffrn_reflns_limit_l_max 11
_diffrn_reflns_limit_l_min -11
_diffrn_reflns_number 19208
_diffrn_reflns_reduction_process
;
;
_diffrn_reflns_theta_full 25.00
_diffrn_reflns_theta_max 31.84
_diffrn_reflns_theta_min 1.91
_diffrn_standards_number 0
_exptl_absorpt_coefficient_mu 0.138
_exptl_absorpt_correction_T_max 0.988
_exptl_absorpt_correction_T_min 0.978
_exptl_absorpt_correction_type multi-scan
_exptl_absorpt_process_details '(SADABS; Bruker, 2008)'
_exptl_crystal_colour colourless
_exptl_crystal_density_diffrn 1.593
_exptl_crystal_density_method 'Not Measured'
_exptl_crystal_description prism
_exptl_crystal_F_000 760
_exptl_crystal_size_max 0.220
_exptl_crystal_size_mid 0.180
_exptl_crystal_size_min 0.120
_refine_diff_density_max 0.452
_refine_diff_density_min -0.398
_refine_ls_extinction_method none
_refine_ls_goodness_of_fit_ref 1.038
_refine_ls_hydrogen_treatment constr
_refine_ls_matrix_type full
_refine_ls_number_parameters 238
_refine_ls_number_reflns 4930
_refine_ls_number_restraints 0
_refine_ls_restrained_S_all 1.038
_refine_ls_R_factor_all 0.0731
_refine_ls_R_factor_gt 0.0501
_refine_ls_shift/su_max 0.000
_refine_ls_shift/su_mean 0.000
_refine_ls_structure_factor_coef Fsqd
_refine_ls_weighting_details 'calc w=1/[\s^2^(Fo^2^)+(0.0626P)^2^+0.4547P] where P=(Fo^2^+2Fc^2^)/3'
_refine_ls_weighting_scheme calc
_refine_ls_wR_factor_gt 0.1270
_refine_ls_wR_factor_ref 0.1421
_reflns_number_gt 3539
_reflns_number_total 4930
_reflns_threshold_expression I>2\s(I)
_cod_data_source_file bv2174.cif
_cod_data_source_block I
_cod_original_sg_symbol_H-M 'P 21/c'
_cod_database_code 2229341
_cod_database_fobs_code 2229341

loop_
_symmetry_equiv_pos_site_id
_symmetry_equiv_pos_as_xyz
1 x,y,z
2 -x,1/2+y,1/2-z
3 -x,-y,-z
4 x,1/2-y,1/2+z

loop_
_atom_site_aniso_label
_atom_site_aniso_U_11
_atom_site_aniso_U_22
_atom_site_aniso_U_33
_atom_site_aniso_U_12
_atom_site_aniso_U_13
_atom_site_aniso_U_23
O1 0.0559(7) 0.0422(6) 0.0617(8) -0.0173(5) -0.0108(6) -0.0007(5)
N1 0.0394(6) 0.0344(6) 0.0360(6) -0.0046(5) 0.0009(5) -0.0036(5)
C1 0.0349(7) 0.0371(7) 0.0316(6) -0.0025(5) 0.0071(5) -0.0028(5)
C2 0.0382(7) 0.0448(8) 0.0372(7) -0.0080(6) 0.0054(6) -0.0011(6)
C3 0.0390(8) 0.0708(12) 0.0487(9) -0.0041(8) -0.0011(7) 0.0013(8)
C4 0.0530(10) 0.0678(12) 0.0567(11) 0.0164(9) 0.0010(9) 0.0078(9)
C5 0.0692(12) 0.0435(9) 0.0616(11) 0.0104(8) 0.0064(10) 0.0029(8)
C6 0.0491(9) 0.0380(8) 0.0484(9) -0.0038(6) 0.0070(7) -0.0043(6)
C7 0.0722(13) 0.0657(12) 0.0750(14) -0.0377(11) -0.0093(11) -0.0021(10)
O2 0.0427(5) 0.0302(5) 0.0391(5) 0.0093(4) 0.0059(4) 0.0036(4)
O3 0.0518(7) 0.0849(10) 0.0619(9) -0.0254(7) 0.0013(6) -0.0089(7)
O4 0.0685(8) 0.0630(8) 0.0397(6) -0.0072(6) 0.0112(6) 0.0038(5)
O5 0.0551(7) 0.0250(5) 0.0729(8) 0.0048(5) 0.0093(6) 0.0032(5)
O6 0.0591(7) 0.0340(6) 0.0626(8) 0.0103(5) 0.0011(6) -0.0118(5)
O7 0.0470(7) 0.0551(7) 0.0744(9) 0.0086(6) 0.0155(6) -0.0091(6)
O8 0.0737(10) 0.0508(8) 0.1580(18) -0.0022(7) 0.0568(11) 0.0234(10)
O9 0.0604(8) 0.0281(6) 0.1575(17) 0.0013(6) 0.0329(10) 0.0079(8)
N2 0.0429(7) 0.0294(5) 0.0407(7) -0.0008(5) 0.0036(5) 0.0046(5)
N3 0.0436(7) 0.0376(6) 0.0400(7) 0.0088(5) -0.0023(5) -0.0090(5)
N4 0.0378(6) 0.0310(6) 0.0595(8) -0.0029(5) 0.0004(6) 0.0055(5)
C8 0.0339(6) 0.0269(6) 0.0286(6) 0.0017(5) -0.0021(5) -0.0003(4)
C9 0.0346(6) 0.0269(6) 0.0353(7) 0.0002(5) 0.0018(5) 0.0003(5)
C10 0.0407(7) 0.0257(6) 0.0371(7) 0.0021(5) -0.0037(6) -0.0022(5)
C11 0.0355(7) 0.0317(6) 0.0363(7) 0.0059(5) -0.0017(5) -0.0052(5)
C12 0.0326(6) 0.0359(7) 0.0373(7) 0.0010(5) -0.0003(5) -0.0026(5)
C13 0.0338(6) 0.0262(6) 0.0375(7) -0.0012(5) -0.0020(5) 0.0002(5)

loop_
_atom_site_type_symbol
_atom_site_label
_atom_site_fract_x
_atom_site_fract_y
_atom_site_fract_z
_atom_site_U_iso_or_equiv
_atom_site_thermal_displace_type
_atom_site_calc_flag
_atom_site_refinement_flags
_atom_site_occupancy
O O1 -0.00430(12) 0.14533(7) 0.45345(16) 0.0536(4) Uani . . 1.000
N N1 0.18296(12) 0.21738(7) 0.59909(15) 0.0366(3) Uani . . 1.000
C C1 0.08388(13) 0.26071(8) 0.51522(17) 0.0344(4) Uani . . 1.000
C C2 -0.01386(14) 0.22085(9) 0.43872(19) 0.0400(4) Uani . . 1.000
C C3 -0.10912(16) 0.26008(12) 0.3561(2) 0.0529(6) Uani . . 1.000
C C4 -0.10434(19) 0.33740(12) 0.3498(3) 0.0592(6) Uani . . 1.000
C C5 -0.0059(2) 0.37645(11) 0.4229(3) 0.0580(6) Uani . . 1.000
C C6 0.08921(16) 0.33785(9) 0.5076(2) 0.0450(5) Uani . . 1.000
C C7 -0.1013(2) 0.10034(13) 0.3781(3) 0.0712(8) Uani . . 1.000
O O2 0.30956(10) 0.18764(5) 0.31638(13) 0.0372(3) Uani . . 1.000
O O3 0.18239(12) 0.01420(9) 0.30014(18) 0.0662(5) Uani . . 1.000
O O4 0.26170(13) 0.05325(8) 0.53302(15) 0.0569(4) Uani . . 1.000
O O5 0.43465(12) -0.06180(6) 0.30043(17) 0.0508(4) Uani . . 1.000
O O6 0.64034(12) -0.08887(6) 0.14078(16) 0.0519(4) Uani . . 1.000
O O7 0.76246(12) 0.00182(7) 0.07391(18) 0.0585(4) Uani . . 1.000
O O8 0.63270(16) 0.25143(8) 0.0819(3) 0.0929(7) Uani . . 1.000
O O9 0.46083(14) 0.28678(7) 0.1770(3) 0.0813(7) Uani . . 1.000
N N2 0.26692(12) 0.04141(7) 0.38421(16) 0.0376(4) Uani . . 1.000
N N3 0.66485(12) -0.02118(7) 0.12862(16) 0.0405(4) Uani . . 1.000
N N4 0.53537(12) 0.23793(7) 0.14816(19) 0.0428(4) Uani . . 1.000
C C8 0.39391(12) 0.14238(7) 0.27345(16) 0.0299(3) Uani . . 1.000
C C9 0.38107(13) 0.06399(7) 0.30251(17) 0.0323(4) Uani . . 1.000
C C10 0.46368(14) 0.00851(7) 0.26041(18) 0.0346(4) Uani . . 1.000
C C11 0.57235(13) 0.03198(8) 0.17977(18) 0.0346(4) Uani . . 1.000
C C12 0.59200(13) 0.10722(8) 0.14638(18) 0.0353(4) Uani . . 1.000
C C13 0.50678(13) 0.16065(7) 0.19047(17) 0.0326(4) Uani . . 1.000
H H1A 0.23360 0.19870 0.52400 0.0550 Uiso calc R 1.000
H H1B 0.14930 0.18000 0.65560 0.0550 Uiso calc R 1.000
H H1C 0.22640 0.24700 0.66890 0.0550 Uiso calc R 1.000
H H3 -0.17580 0.23450 0.30530 0.0630 Uiso calc R 1.000
H H4 -0.16870 0.36360 0.29510 0.0710 Uiso calc R 1.000
H H5A -0.00330 0.42850 0.41560 0.0700 Uiso calc R 1.000
H H6 0.15570 0.36370 0.55850 0.0540 Uiso calc R 1.000
H H7A -0.17980 0.11290 0.42510 0.1070 Uiso calc R 1.000
H H7B -0.08320 0.04830 0.39790 0.1070 Uiso calc R 1.000
H H7C -0.10580 0.10960 0.26060 0.1070 Uiso calc R 1.000
H H5 0.49030 -0.09010 0.27160 0.0760 Uiso calc R 1.000
H H12 0.66400 0.12170 0.09330 0.0420 Uiso calc R 1.000

loop_
_atom_type_symbol
_atom_type_description
_atom_type_scat_dispersion_real
_atom_type_scat_dispersion_imag
_atom_type_scat_source
O O 0.0106 0.0060 'International Tables Vol C Tables 4.2.6.8 and 6.1.1.4'
N N 0.0061 0.0033 'International Tables Vol C Tables 4.2.6.8 and 6.1.1.4'
H H 0.0000 0.0000 'International Tables Vol C Tables 4.2.6.8 and 6.1.1.4'
C C 0.0033 0.0016 'International Tables Vol C Tables 4.2.6.8 and 6.1.1.4'

loop_
_geom_angle_atom_site_label_1
_geom_angle_atom_site_label_2
_geom_angle_atom_site_label_3
_geom_angle_site_symmetry_1
_geom_angle_site_symmetry_2
_geom_angle_site_symmetry_3
_geom_angle
_geom_angle_publ_flag
C2 O1 C7 . . . 117.97(14) no
C10 O5 H5 . . . 109.00 no
H1B N1 H1C . . . 109.00 no
C1 N1 H1B . . . 109.00 no
C1 N1 H1A . . . 109.00 no
H1A N1 H1C . . . 110.00 no
C1 N1 H1C . . . 109.00 no
H1A N1 H1B . . . 109.00 no
O4 N2 C9 . . . 117.47(13) no
O3 N2 C9 . . . 118.49(13) no
O3 N2 O4 . . . 124.01(14) no
O6 N3 C11 . . . 117.97(12) no
O7 N3 C11 . . . 119.17(12) no
O6 N3 O7 . . . 122.86(13) no
O8 N4 O9 . . . 121.62(15) no
O9 N4 C13 . . . 119.50(14) no
O8 N4 C13 . . . 118.86(13) no
C2 C1 C6 . . . 121.49(14) no
N1 C1 C6 . . . 121.27(13) no
N1 C1 C2 . . . 117.21(13) no
C1 C2 C3 . . . 118.89(15) no
O1 C2 C1 . . . 114.58(13) no
O1 C2 C3 . . . 126.53(15) no
C2 C3 C4 . . . 119.60(17) no
C3 C4 C5 . . . 121.20(19) no
C4 C5 C6 . . . 119.71(18) no
C1 C6 C5 . . . 119.10(16) no
C4 C3 H3 . . . 120.00 no
C2 C3 H3 . . . 120.00 no
C3 C4 H4 . . . 119.00 no
C5 C4 H4 . . . 119.00 no
C6 C5 H5A . . . 120.00 no
C4 C5 H5A . . . 120.00 no
C5 C6 H6 . . . 120.00 no
C1 C6 H6 . . . 120.00 no
O1 C7 H7C . . . 109.00 no
O1 C7 H7B . . . 109.00 no
H7B C7 H7C . . . 109.00 no
H7A C7 H7B . . . 110.00 no
H7A C7 H7C . . . 110.00 no
O1 C7 H7A . . . 109.00 no
O2 C8 C9 . . . 120.43(12) no
C9 C8 C13 . . . 112.71(11) no
O2 C8 C13 . . . 126.84(12) no
N2 C9 C10 . . . 117.74(12) no
C8 C9 C10 . . . 126.76(13) no
N2 C9 C8 . . . 115.50(11) no
O5 C10 C11 . . . 126.23(13) no
C9 C10 C11 . . . 116.42(12) no
O5 C10 C9 . . . 117.35(13) no
N3 C11 C12 . . . 118.13(12) no
C10 C11 C12 . . . 120.54(13) no
N3 C11 C10 . . . 121.33(12) no
C11 C12 C13 . . . 121.00(13) no
N4 C13 C12 . . . 116.74(12) no
C8 C13 C12 . . . 122.57(12) no
N4 C13 C8 . . . 120.69(12) no
C11 C12 H12 . . . 119.00 no
C13 C12 H12 . . . 120.00 no

loop_
_geom_bond_atom_site_label_1
_geom_bond_atom_site_label_2
_geom_bond_site_symmetry_1
_geom_bond_site_symmetry_2
_geom_bond_distance
_geom_bond_publ_flag
O1 C2 . . 1.356(2) no
O1 C7 . . 1.430(3) no
O2 C8 . . 1.2676(16) no
O3 N2 . . 1.2119(19) no
O4 N2 . . 1.2200(18) no
O5 C10 . . 1.3342(17) no
O6 N3 . . 1.2401(17) no
O7 N3 . . 1.2183(18) no
O8 N4 . . 1.210(2) no
O9 N4 . . 1.2090(19) no
O5 H5 . . 0.8200 no
N1 C1 . . 1.4583(19) no
N1 H1C . . 0.8900 no
N1 H1A . . 0.8900 no
N1 H1B . . 0.8900 no
N2 C9 . . 1.4634(19) no
N3 C11 . . 1.4408(19) no
N4 C13 . . 1.4550(18) no
C1 C2 . . 1.390(2) no
C1 C6 . . 1.379(2) no
C2 C3 . . 1.387(2) no
C3 C4 . . 1.381(3) no
C4 C5 . . 1.377(3) no
C5 C6 . . 1.388(3) no
C3 H3 . . 0.9300 no
C4 H4 . . 0.9300 no
C5 H5A . . 0.9300 no
C6 H6 . . 0.9300 no
C7 H7C . . 0.9600 no
C7 H7A . . 0.9600 no
C7 H7B . . 0.9600 no
C8 C13 . . 1.4374(19) no
C8 C9 . . 1.4251(18) no
C9 C10 . . 1.3769(19) no
C10 C11 . . 1.414(2) no
C11 C12 . . 1.386(2) no
C12 C13 . . 1.3739(19) no
C12 H12 . . 0.9300 no

loop_
_geom_contact_atom_site_label_1
_geom_contact_atom_site_label_2
_geom_contact_distance
_geom_contact_site_symmetry_1
_geom_contact_site_symmetry_2
_geom_contact_publ_flag
O1 N1 2.6221(18) . . no
O1 C4 3.415(3) . 4_555 no
O2 C1 3.2183(17) . . no
O2 N1 2.7569(16) . 4_554 no
O2 C6 3.397(2) . 4_554 no
O2 O4 3.0189(17) . . no
O2 O9 2.6703(19) . . no
O2 N1 2.7408(16) . . no
O2 N2 2.7068(15) . . no
O2 N4 2.9496(17) . . no
O3 O5 3.0194(18) . . no
O3 O7 3.103(2) . 3_655 no
O4 N1 3.0974(19) . . no
O4 O2 3.0189(17) . . no
O4 C11 3.2443(19) . 3_656 no
O4 C7 3.324(3) . 3_556 no
O4 N3 2.8670(18) . 3_656 no
O4 O6 2.8654(18) . 3_656 no
O5 N3 2.9560(18) . . no
O5 O6 2.6311(18) . . no
O5 O9 2.9263(17) . 2_645 no
O5 N2 2.6733(17) . . no
O5 O3 3.0194(18) . . no
O6 O9 2.890(2) . 2_645 no
O6 C13 3.3074(19) . 3_655 no
O6 C12 3.3512(19) . 3_655 no
O6 O5 2.6311(18) . . no
O6 O4 2.8654(18) . 3_656 no
O7 C6 3.402(2) . 2_645 no
O7 O3 3.103(2) . 3_655 no
O7 C7 3.311(3) . 1_655 no
O8 C3 3.365(3) . 4_654 no
O9 O6 2.890(2) . 2_655 no
O9 O5 2.9263(17) . 2_655 no
O9 N1 3.017(2) . 4_554 no
O9 O2 2.6703(19) . . no
O1 H1A 2.7600 . . no
O1 H1B 2.3500 . . no
O2 H1C 1.8700 . 4_554 no
O2 H1A 1.8900 . . no
O2 H6 2.7600 . 4_554 no
O3 H7B 2.9100 . 3_556 no
O3 H4 2.8000 . 2_545 no
O4 H1B 2.7600 . . no
O4 H7B 2.7000 . 3_556 no
O4 H1A 2.6100 . . no
O6 H6 2.8800 . 2_645 no
O6 H5 1.9500 . . no
O7 H7C 2.7900 . 1_655 no
O7 H12 2.3900 . . no
O7 H6 2.8400 . 2_645 no
O7 H5A 2.8900 . 2_645 no
O8 H3 2.7000 . 1_655 no
O8 H12 2.3400 . . no
O9 H1A 2.7000 . 4_554 no
O9 H5 2.2900 . 2_655 no
O9 H1C 2.5800 . 4_554 no
N1 O9 3.017(2) . 4_555 no
N1 O2 2.7408(16) . . no
N1 O1 2.6221(18) . . no
N1 O4 3.0974(19) . . no
N1 O2 2.7569(16) . 4_555 no
N2 O5 2.6733(17) . . no
N2 O2 2.7068(15) . . no
N3 O4 2.8670(18) . 3_656 no
N3 O5 2.9560(18) . . no
N3 C10 3.3846(19) . 3_655 no
N4 O2 2.9496(17) . . no
N3 H5 2.5400 . . no
C1 O2 3.2183(17) . . no
C1 C3 3.511(2) . 4_555 no
C2 C3 3.562(2) . 4_555 no
C3 C2 3.562(2) . 4_554 no
C3 O8 3.365(3) . 4_455 no
C3 C1 3.511(2) . 4_554 no
C4 O1 3.415(3) . 4_554 no
C6 O7 3.402(2) . 2_655 no
C6 O2 3.397(2) . 4_555 no
C7 O7 3.311(3) . 1_455 no
C7 O4 3.324(3) . 3_556 no
C10 N3 3.3846(19) . 3_655 no
C11 C11 3.431(2) . 3_655 no
C11 O4 3.2443(19) . 3_656 no
C12 O6 3.3512(19) . 3_655 no
C13 O6 3.3074(19) . 3_655 no
C3 H7C 2.7900 . . no
C3 H7A 2.7900 . . no
C5 H7C 2.9700 . 4_555 no
C5 H1B 2.9400 . 4_554 no
C6 H1B 2.9500 . 4_554 no
C7 H3 2.5800 . . no
C8 H6 3.0300 . 4_554 no
C8 H1A 2.8700 . . no
C8 H1C 2.7800 . 4_554 no
H1A O1 2.7600 . . no
H1A O9 2.7000 . 4_555 no
H1A O2 1.8900 . . no
H1A O4 2.6100 . . no
H1A C8 2.8700 . . no
H1B C5 2.9400 . 4_555 no
H1B C6 2.9500 . 4_555 no
H1B O4 2.7600 . . no
H1B O1 2.3500 . . no
H1C H6 2.3800 . . no
H1C O9 2.5800 . 4_555 no
H1C C8 2.7800 . 4_555 no
H1C O2 1.8700 . 4_555 no
H3 H7A 2.3700 . . no
H3 H7C 2.3800 . . no
H3 O8 2.7000 . 1_455 no
H3 C7 2.5800 . . no
H4 O3 2.8000 . 2_555 no
H5 N3 2.5400 . . no
H5 O9 2.2900 . 2_645 no
H5 O6 1.9500 . . no
H5A O7 2.8900 . 2_655 no
H6 H1C 2.3800 . . no
H6 O6 2.8800 . 2_655 no
H6 O7 2.8400 . 2_655 no
H6 O2 2.7600 . 4_555 no
H6 C8 3.0300 . 4_555 no
H7A H3 2.3700 . . no
H7A C3 2.7900 . . no
H7B O4 2.7000 . 3_556 no
H7B O3 2.9100 . 3_556 no
H7C O7 2.7900 . 1_455 no
H7C H3 2.3800 . . no
H7C C5 2.9700 . 4_554 no
H7C C3 2.7900 . . no
H12 O7 2.3900 . . no
H12 O8 2.3400 . . no

loop_
_geom_hbond_atom_site_label_D
_geom_hbond_atom_site_label_H
_geom_hbond_atom_site_label_A
_geom_hbond_site_symmetry_A
_geom_hbond_distance_DH
_geom_hbond_distance_HA
_geom_hbond_distance_DA
_geom_hbond_angle_DHA
_geom_hbond_publ_flag
N1 H1A O2 . 0.89 1.89 2.7408(16) 158 yes
N1 H1C O2 4_555 0.89 1.87 2.7569(16) 177 yes
N1 H1C O9 4_555 0.89 2.58 3.017(2) 111 no
O5 H5 O6 . 0.82 1.95 2.6311(18) 140 yes
O5 H5 N3 . 0.82 2.54 2.9560(18) 112 no
O5 H5 O9 2_645 0.82 2.29 2.9263(17) 135 yes
C12 H12 O8 . 0.93 2.34 2.663(2) 100 no

loop_
_geom_torsion_atom_site_label_1
_geom_torsion_atom_site_label_2
_geom_torsion_atom_site_label_3
_geom_torsion_atom_site_label_4
_geom_torsion_site_symmetry_1
_geom_torsion_site_symmetry_2
_geom_torsion_site_symmetry_3
_geom_torsion_site_symmetry_4
_geom_torsion
_geom_torsion_publ_flag
C7 O1 C2 C1 . . . . 179.98(15) no
C7 O1 C2 C3 . . . . -0.4(2) no
O4 N2 C9 C10 . . . . 105.00(16) no
O3 N2 C9 C8 . . . . 102.38(16) no
O4 N2 C9 C8 . . . . -75.60(17) no
O3 N2 C9 C10 . . . . -77.02(18) no
O7 N3 C11 C10 . . . . -173.12(14) no
O6 N3 C11 C12 . . . . -171.69(14) no
O7 N3 C11 C12 . . . . 7.5(2) no
O6 N3 C11 C10 . . . . 7.7(2) no
O8 N4 C13 C8 . . . . 178.25(17) no
O9 N4 C13 C8 . . . . -3.1(2) no
O8 N4 C13 C12 . . . . -2.1(2) no
O9 N4 C13 C12 . . . . 176.54(18) no
N1 C1 C6 C5 . . . . 178.46(16) no
C2 C1 C6 C5 . . . . 0.6(2) no
N1 C1 C2 C3 . . . . -179.29(13) no
C6 C1 C2 O1 . . . . 178.32(14) no
N1 C1 C2 O1 . . . . 0.41(19) no
C6 C1 C2 C3 . . . . -1.4(2) no
C1 C2 C3 C4 . . . . 0.8(2) no
O1 C2 C3 C4 . . . . -178.90(17) no
C2 C3 C4 C5 . . . . 0.6(3) no
C3 C4 C5 C6 . . . . -1.4(3) no
C4 C5 C6 C1 . . . . 0.8(3) no
O2 C8 C9 C10 . . . . 178.89(14) no
C13 C8 C9 C10 . . . . 0.3(2) no
O2 C8 C13 N4 . . . . 0.7(2) no
C9 C8 C13 N4 . . . . 179.16(13) no
C13 C8 C9 N2 . . . . -179.01(12) no
O2 C8 C13 C12 . . . . -178.89(14) no
C9 C8 C13 C12 . . . . -0.44(19) no
O2 C8 C9 N2 . . . . -0.45(19) no
N2 C9 C10 O5 . . . . -1.3(2) no
C8 C9 C10 C11 . . . . -0.1(2) no
N2 C9 C10 C11 . . . . 179.24(12) no
C8 C9 C10 O5 . . . . 179.33(14) no
C9 C10 C11 N3 . . . . -179.46(13) no
C9 C10 C11 C12 . . . . -0.1(2) no
O5 C10 C11 C12 . . . . -179.44(15) no
O5 C10 C11 N3 . . . . 1.2(2) no
C10 C11 C12 C13 . . . . 0.0(2) no
N3 C11 C12 C13 . . . . 179.36(13) no
C11 C12 C13 N4 . . . . -179.30(13) no
C11 C12 C13 C8 . . . . 0.3(2) no
